data_7021499
loop_
_publ_author_name
'Melen, Rebecca L.'
'Lough, Alan J.'
'Stephan, Douglas W.'

_publ_section_title
;
 Boron azides in Staudinger oxidations and cycloadditions.
;
_journal_issue 24
_journal_name_full 'Dalton transactions (Cambridge, England : 2003)'
_journal_page_first 8674
_journal_page_last 8683
_journal_paper_doi 10.1039/c3dt50791b
_journal_volume 42
_journal_year 2013
_chemical_formula_moiety 'C30 H55 B N P'
_chemical_formula_sum 'C30 H55 B N P'
_chemical_formula_weight 471.53
_chemical_name_systematic
;
?
;
_space_group_IT_number 2
_symmetry_cell_setting triclinic
_symmetry_space_group_name_Hall '-P 1'
_symmetry_space_group_name_H-M 'P -1'
_atom_sites_solution_hydrogens geom
_atom_sites_solution_primary direct
_atom_sites_solution_secondary difmap
_audit_creation_method SHELXL-97
_cell_angle_alpha 63.106(9)
_cell_angle_beta 80.088(11)
_cell_angle_gamma 88.865(10)
_cell_formula_units_Z 6
_cell_length_a 10.639(4)
_cell_length_b 20.992(7)
_cell_length_c 22.501(8)
_cell_measurement_reflns_used 9690
_cell_measurement_temperature 150(2)
_cell_measurement_theta_max 27.45
_cell_measurement_theta_min 2.22
_cell_volume 4405(3)
_computing_cell_refinement 'Bruker SAINT'
_computing_data_collection 'Bruker APEX2'
_computing_data_reduction 'Bruker SAINT'
_computing_molecular_graphics 'Bruker SHELXTL'
_computing_publication_material 'Bruker SHELXTL'
_computing_structure_refinement 'SHELXL-97 (Sheldrick, 2008)'
_computing_structure_solution 'SHELXS-97 (Sheldrick, 2008)'
_diffrn_ambient_temperature 150(2)
_diffrn_measured_fraction_theta_full 0.988
_diffrn_measured_fraction_theta_max 0.988
_diffrn_measurement_device_type 'APEX-II CCD'
_diffrn_measurement_method 'phi and omega scans'
_diffrn_radiation_monochromator graphite
_diffrn_radiation_source 'fine-focus sealed tube'
_diffrn_radiation_type MoK\a
_diffrn_radiation_wavelength 0.71073
_diffrn_reflns_av_R_equivalents 0.0493
_diffrn_reflns_av_unetI/netI 0.0614
_diffrn_reflns_limit_h_max 13
_diffrn_reflns_limit_h_min -13
_diffrn_reflns_limit_k_max 27
_diffrn_reflns_limit_k_min -27
_diffrn_reflns_limit_l_max 28
_diffrn_reflns_limit_l_min -29
_diffrn_reflns_number 75864
_diffrn_reflns_theta_full 27.50
_diffrn_reflns_theta_max 27.50
_diffrn_reflns_theta_min 1.81
_exptl_absorpt_coefficient_mu 0.111
_exptl_absorpt_correction_T_max 0.9781
_exptl_absorpt_correction_T_min 0.9674
_exptl_absorpt_correction_type empirical
_exptl_absorpt_process_details sadabs
_exptl_crystal_colour colourless
_exptl_crystal_density_diffrn 1.067
_exptl_crystal_density_method 'not measured'
_exptl_crystal_description block
_exptl_crystal_F_000 1572
_exptl_crystal_size_max 0.30
_exptl_crystal_size_mid 0.30
_exptl_crystal_size_min 0.20
_refine_diff_density_max 0.813
_refine_diff_density_min -0.434
_refine_diff_density_rms 0.055
_refine_ls_extinction_method none
_refine_ls_goodness_of_fit_ref 1.011
_refine_ls_hydrogen_treatment constr
_refine_ls_matrix_type full
_refine_ls_number_parameters 801
_refine_ls_number_reflns 20005
_refine_ls_number_restraints 1260
_refine_ls_restrained_S_all 1.024
_refine_ls_R_factor_all 0.1058
_refine_ls_R_factor_gt 0.0694
_refine_ls_shift/su_max 0.001
_refine_ls_shift/su_mean 0.000
_refine_ls_structure_factor_coef Fsqd
_refine_ls_weighting_details 'calc w=1/[\s^2^(Fo^2^)+(0.0499P)^2^+5.2035P] where P=(Fo^2^+2Fc^2^)/3'
_refine_ls_weighting_scheme calc
_refine_ls_wR_factor_gt 0.1484
_refine_ls_wR_factor_ref 0.1668
_reflns_number_gt 13873
_reflns_number_total 20005
_reflns_threshold_expression >2sigma(I)
_cod_data_source_file c3dt50791b.txt
_cod_data_source_block compound_1c
_cod_depositor_comments
;
The following automatic conversions were performed:

'_symmetry_cell_setting' value 'Triclinic' changed to 'triclinic'
according to /home/saulius/struct/CIF-dictionaries/cif_core.dic
dictionary named 'cif_core.dic' version 2.4.2 from 2011-04-26.

Automatic conversion script
Id: cif_fix_values 1891 2012-01-12 08:04:46Z andrius 
;
_cod_original_sg_symbol_H-M P-1
_cod_database_code 7021499

loop_
_symmetry_equiv_pos_as_xyz
'x, y, z'
'-x, -y, -z'

loop_
_atom_site_label
_atom_site_type_symbol
_atom_site_fract_x
_atom_site_fract_y
_atom_site_fract_z
_atom_site_U_iso_or_equiv
_atom_site_adp_type
_atom_site_occupancy
_atom_site_symmetry_multiplicity
_atom_site_calc_flag
_atom_site_refinement_flags
_atom_site_disorder_assembly
_atom_site_disorder_group
P1 P 0.39223(6) 0.38344(3) 0.81562(3) 0.01946(13) Uani 1 1 d . . .
B1 B 0.2693(2) 0.48077(14) 0.85231(14) 0.0224(5) Uani 1 1 d . . .
N1 N 0.32216(19) 0.45322(10) 0.80770(10) 0.0255(4) Uani 1 1 d . A .
C11 C 0.4170(8) 0.3817(5) 0.7323(4) 0.0214(6) Uiso 0.531(5) 1 d PD A 1
H11 H 0.4672 0.3397 0.7360 0.026 Uiso 0.531(5) 1 calc PR A 1
C12 C 0.2880(8) 0.3731(4) 0.7141(4) 0.0262(5) Uiso 0.531(5) 1 d PD A 1
H12A H 0.2434 0.3269 0.7486 0.031 Uiso 0.531(5) 1 calc PR A 1
H12B H 0.2341 0.4119 0.7146 0.031 Uiso 0.531(5) 1 calc PR A 1
C13 C 0.3041(8) 0.3755(5) 0.6447(4) 0.0297(6) Uiso 0.531(5) 1 d PD A 1
H13A H 0.3484 0.3332 0.6457 0.036 Uiso 0.531(5) 1 calc PR A 1
H13B H 0.2188 0.3735 0.6334 0.036 Uiso 0.531(5) 1 calc PR A 1
C14 C 0.3802(5) 0.4428(3) 0.5906(3) 0.0306(8) Uiso 0.531(5) 1 d PD A 1
H14A H 0.3317 0.4850 0.5863 0.037 Uiso 0.531(5) 1 calc PR A 1
H14B H 0.3929 0.4417 0.5465 0.037 Uiso 0.531(5) 1 calc PR A 1
C15 C 0.5108(5) 0.4502(3) 0.6079(2) 0.0297(6) Uiso 0.531(5) 1 d PD A 1
H15A H 0.5575 0.4955 0.5726 0.036 Uiso 0.531(5) 1 calc PR A 1
H15B H 0.5622 0.4100 0.6087 0.036 Uiso 0.531(5) 1 calc PR A 1
C16 C 0.4931(5) 0.4498(3) 0.6772(2) 0.0262(5) Uiso 0.531(5) 1 d PD A 1
H16A H 0.5780 0.4529 0.6885 0.031 Uiso 0.531(5) 1 calc PR A 1
H16B H 0.4476 0.4921 0.6751 0.031 Uiso 0.531(5) 1 calc PR A 1
C11A C 0.4236(9) 0.3770(6) 0.7372(5) 0.0214(6) Uiso 0.469(5) 1 d PD A 2
H11A H 0.4534 0.3281 0.7481 0.026 Uiso 0.469(5) 1 calc PR A 2
C12A C 0.2965(8) 0.3821(5) 0.7101(4) 0.0262(5) Uiso 0.469(5) 1 d PD A 2
H12C H 0.2332 0.3439 0.7448 0.031 Uiso 0.469(5) 1 calc PR A 2
H12D H 0.2610 0.4289 0.7013 0.031 Uiso 0.469(5) 1 calc PR A 2
C13A C 0.3199(9) 0.3743(6) 0.6437(5) 0.0297(6) Uiso 0.469(5) 1 d PD A 2
H13C H 0.3465 0.3255 0.6537 0.036 Uiso 0.469(5) 1 calc PR A 2
H13D H 0.2390 0.3803 0.6261 0.036 Uiso 0.469(5) 1 calc PR A 2
C14A C 0.4213(6) 0.4287(3) 0.5901(3) 0.0306(8) Uiso 0.469(5) 1 d PD A 2
H14C H 0.3919 0.4775 0.5770 0.037 Uiso 0.469(5) 1 calc PR A 2
H14D H 0.4361 0.4209 0.5493 0.037 Uiso 0.469(5) 1 calc PR A 2
C15A C 0.5462(6) 0.4222(4) 0.6169(3) 0.0297(6) Uiso 0.469(5) 1 d PD A 2
H15C H 0.5792 0.3748 0.6260 0.036 Uiso 0.469(5) 1 calc PR A 2
H15D H 0.6106 0.4594 0.5819 0.036 Uiso 0.469(5) 1 calc PR A 2
C16A C 0.5269(6) 0.4306(3) 0.6818(3) 0.0262(5) Uiso 0.469(5) 1 d PD A 2
H16C H 0.6086 0.4237 0.6987 0.031 Uiso 0.469(5) 1 calc PR A 2
H16D H 0.5027 0.4798 0.6715 0.031 Uiso 0.469(5) 1 calc PR A 2
C21 C 0.2997(4) 0.3007(2) 0.8808(2) 0.0220(7) Uiso 0.602(2) 1 d PD A 1
H21 H 0.3234 0.2925 0.9247 0.026 Uiso 0.602(2) 1 calc PR A 1
C22 C 0.1532(5) 0.3063(3) 0.8902(3) 0.0264(5) Uiso 0.602(2) 1 d PD A 1
H22A H 0.1319 0.3502 0.8948 0.032 Uiso 0.602(2) 1 calc PR A 1
H22B H 0.1226 0.3099 0.8497 0.032 Uiso 0.602(2) 1 calc PR A 1
C23 C 0.0860(4) 0.2411(2) 0.9530(2) 0.0333(6) Uiso 0.602(2) 1 d PD A 1
H23A H -0.0077 0.2441 0.9561 0.040 Uiso 0.602(2) 1 calc PR A 1
H23B H 0.1084 0.2413 0.9939 0.040 Uiso 0.602(2) 1 calc PR A 1
C24 C 0.1231(4) 0.1708(2) 0.9518(2) 0.0369(9) Uiso 0.602(2) 1 d PD A 1
H24A H 0.0866 0.1301 0.9960 0.044 Uiso 0.602(2) 1 calc PR A 1
H24B H 0.0861 0.1663 0.9163 0.044 Uiso 0.602(2) 1 calc PR A 1
C25 C 0.2672(4) 0.1668(2) 0.9379(2) 0.0333(6) Uiso 0.602(2) 1 d PD A 1
H25A H 0.2868 0.1229 0.9330 0.040 Uiso 0.602(2) 1 calc PR A 1
H25B H 0.3028 0.1637 0.9769 0.040 Uiso 0.602(2) 1 calc PR A 1
C26 C 0.3313(4) 0.2323(2) 0.8734(2) 0.0264(5) Uiso 0.602(2) 1 d PD A 1
H26A H 0.2999 0.2343 0.8337 0.032 Uiso 0.602(2) 1 calc PR A 1
H26B H 0.4251 0.2285 0.8663 0.032 Uiso 0.602(2) 1 calc PR A 1
C21A C 0.3119(6) 0.2908(4) 0.8727(3) 0.0220(7) Uiso 0.398(2) 1 d PD A 2
H21A H 0.3305 0.2626 0.8466 0.026 Uiso 0.398(2) 1 calc PR A 2
C22A C 0.1651(7) 0.2948(4) 0.8852(4) 0.0264(5) Uiso 0.398(2) 1 d PD A 2
H22C H 0.1419 0.3219 0.9113 0.032 Uiso 0.398(2) 1 calc PR A 2
H22D H 0.1367 0.3208 0.8411 0.032 Uiso 0.398(2) 1 calc PR A 2
C23A C 0.0954(6) 0.2195(3) 0.9244(3) 0.0333(6) Uiso 0.398(2) 1 d PD A 2
H23C H 0.0022 0.2240 0.9341 0.040 Uiso 0.398(2) 1 calc PR A 2
H23D H 0.1106 0.1941 0.8961 0.040 Uiso 0.398(2) 1 calc PR A 2
C24A C 0.1427(6) 0.1767(4) 0.9902(3) 0.0369(9) Uiso 0.398(2) 1 d PD A 2
H24C H 0.1010 0.1277 1.0131 0.044 Uiso 0.398(2) 1 calc PR A 2
H24D H 0.1185 0.1993 1.0204 0.044 Uiso 0.398(2) 1 calc PR A 2
C25A C 0.2875(6) 0.1725(3) 0.9782(3) 0.0333(6) Uiso 0.398(2) 1 d PD A 2
H25C H 0.3110 0.1461 0.9513 0.040 Uiso 0.398(2) 1 calc PR A 2
H25D H 0.3155 0.1456 1.0223 0.040 Uiso 0.398(2) 1 calc PR A 2
C26A C 0.3570(6) 0.2474(3) 0.9404(3) 0.0264(5) Uiso 0.398(2) 1 d PD A 2
H26C H 0.3392 0.2726 0.9687 0.032 Uiso 0.398(2) 1 calc PR A 2
H26D H 0.4504 0.2430 0.9319 0.032 Uiso 0.398(2) 1 calc PR A 2
C31 C 0.5479(2) 0.38242(12) 0.84214(12) 0.0267(5) Uani 1 1 d D A .
H31 H 0.5263 0.3672 0.8919 0.032 Uiso 1 1 calc R . .
C32 C 0.6189(2) 0.45663(13) 0.81109(14) 0.0307(6) Uani 1 1 d D . .
H32A H 0.6463 0.4742 0.7616 0.037 Uiso 1 1 calc R A .
H32B H 0.5603 0.4907 0.8183 0.037 Uiso 1 1 calc R . .
C33 C 0.7362(3) 0.45332(16) 0.84329(16) 0.0429(7) Uani 1 1 d D A .
H33A H 0.7825 0.5011 0.8207 0.051 Uiso 1 1 calc R . .
H33B H 0.7076 0.4409 0.8917 0.051 Uiso 1 1 calc R . .
C34 C 0.8262(3) 0.39890(16) 0.83773(17) 0.0465(8) Uani 1 1 d D . .
H34A H 0.8975 0.3963 0.8617 0.056 Uiso 1 1 calc R A .
H34B H 0.8628 0.4139 0.7895 0.056 Uiso 1 1 calc R . .
C35 C 0.7555(3) 0.32537(16) 0.8686(2) 0.0623(11) Uani 1 1 d D A .
H35A H 0.7265 0.3083 0.9178 0.075 Uiso 1 1 calc R . .
H35B H 0.8146 0.2910 0.8623 0.075 Uiso 1 1 calc R . .
C36 C 0.6389(3) 0.32813(15) 0.8352(2) 0.0535(9) Uani 1 1 d D . .
H36A H 0.6683 0.3415 0.7866 0.064 Uiso 1 1 calc R A .
H36B H 0.5933 0.2802 0.8571 0.064 Uiso 1 1 calc R . .
C41 C 0.2247(2) 0.56118(12) 0.81889(12) 0.0241(5) Uani 1 1 d . A .
H41 H 0.2105 0.5781 0.8544 0.029 Uiso 1 1 calc R . .
C42 C 0.0975(2) 0.56315(14) 0.79406(13) 0.0336(6) Uani 1 1 d . . .
H42A H 0.1085 0.5431 0.7614 0.040 Uiso 1 1 calc R A .
H42B H 0.0309 0.5325 0.8331 0.040 Uiso 1 1 calc R . .
C43 C 0.0525(3) 0.63889(16) 0.76022(14) 0.0427(7) Uani 1 1 d . A .
H43A H -0.0267 0.6376 0.7431 0.051 Uiso 1 1 calc R . .
H43B H 0.0326 0.6572 0.7941 0.051 Uiso 1 1 calc R . .
C44 C 0.1546(3) 0.68924(15) 0.70154(14) 0.0417(7) Uani 1 1 d . . .
H44A H 0.1254 0.7385 0.6828 0.050 Uiso 1 1 calc R A .
H44B H 0.1669 0.6743 0.6651 0.050 Uiso 1 1 calc R . .
C45 C 0.2817(3) 0.68880(14) 0.72462(14) 0.0383(6) Uani 1 1 d . A .
H45A H 0.3474 0.7190 0.6849 0.046 Uiso 1 1 calc R . .
H45B H 0.2719 0.7097 0.7566 0.046 Uiso 1 1 calc R . .
C46 C 0.3264(2) 0.61312(13) 0.75915(13) 0.0304(6) Uani 1 1 d . . .
H46A H 0.4056 0.6149 0.7761 0.036 Uiso 1 1 calc R A .
H46B H 0.3469 0.5947 0.7254 0.036 Uiso 1 1 calc R . .
C51 C 0.2507(2) 0.43869(13) 0.93343(12) 0.0234(5) Uani 1 1 d . A .
H51 H 0.2746 0.3884 0.9462 0.028 Uiso 1 1 calc R . .
C52 C 0.3410(2) 0.47271(14) 0.95975(12) 0.0290(5) Uani 1 1 d . . .
H52A H 0.4306 0.4705 0.9400 0.035 Uiso 1 1 calc R A .
H52B H 0.3238 0.5238 0.9443 0.035 Uiso 1 1 calc R . .
C53 C 0.3246(2) 0.43528(16) 1.03701(13) 0.0348(6) Uani 1 1 d . A .
H53A H 0.3801 0.4611 1.0513 0.042 Uiso 1 1 calc R . .
H53B H 0.3524 0.3859 1.0522 0.042 Uiso 1 1 calc R . .
C54 C 0.1859(3) 0.43243(16) 1.07107(13) 0.0366(6) Uani 1 1 d . . .
H54A H 0.1609 0.4816 1.0603 0.044 Uiso 1 1 calc R A .
H54B H 0.1782 0.4050 1.1209 0.044 Uiso 1 1 calc R . .
C55 C 0.0961(3) 0.39696(15) 1.04672(13) 0.0346(6) Uani 1 1 d . A .
H55A H 0.1155 0.3463 1.0616 0.041 Uiso 1 1 calc R . .
H55B H 0.0065 0.3981 1.0673 0.041 Uiso 1 1 calc R . .
C56 C 0.1112(2) 0.43537(14) 0.96978(12) 0.0291(5) Uani 1 1 d . . .
H56A H 0.0839 0.4847 0.9555 0.035 Uiso 1 1 calc R A .
H56B H 0.0543 0.4103 0.9554 0.035 Uiso 1 1 calc R . .
P2 P 0.79032(6) 0.11473(4) 1.17865(3) 0.02639(15) Uani 1 1 d . . .
N2 N 0.7609(2) 0.08183(12) 1.13206(11) 0.0335(5) Uani 1 1 d . B .
B2 B 0.6882(3) 0.02929(17) 1.12917(15) 0.0300(6) Uani 1 1 d . . .
C61 C 0.9656(5) 0.1304(2) 1.1629(2) 0.0226(7) Uiso 0.608(5) 1 d PD B 1
H61 H 0.9888 0.1635 1.1133 0.027 Uiso 0.608(5) 1 calc PR B 1
C62 C 1.0345(4) 0.0624(2) 1.1720(2) 0.0270(5) Uiso 0.608(5) 1 d PD B 1
H62A H 1.0000 0.0408 1.1466 0.032 Uiso 0.608(5) 1 calc PR B 1
H62B H 1.0185 0.0271 1.2205 0.032 Uiso 0.608(5) 1 calc PR B 1
C63 C 1.1793(4) 0.0799(3) 1.1463(3) 0.0351(6) Uiso 0.608(5) 1 d PD B 1
H63A H 1.2222 0.0350 1.1554 0.042 Uiso 0.608(5) 1 calc PR B 1
H63B H 1.1955 0.1107 1.0966 0.042 Uiso 0.608(5) 1 calc PR B 1
C64 C 1.2361(5) 0.1181(3) 1.1804(3) 0.0385(9) Uiso 0.608(5) 1 d PD B 1
H64A H 1.2278 0.0857 1.2295 0.046 Uiso 0.608(5) 1 calc PR B 1
H64B H 1.3281 0.1309 1.1609 0.046 Uiso 0.608(5) 1 calc PR B 1
C65 C 1.1671(4) 0.1856(3) 1.1701(3) 0.0351(6) Uiso 0.608(5) 1 d PD B 1
H65A H 1.1816 0.2196 1.1212 0.042 Uiso 0.608(5) 1 calc PR B 1
H65B H 1.2031 0.2089 1.1937 0.042 Uiso 0.608(5) 1 calc PR B 1
C66 C 1.0233(4) 0.1690(2) 1.1971(2) 0.0270(5) Uiso 0.608(5) 1 d PD B 1
H66A H 0.9810 0.2141 1.1880 0.032 Uiso 0.608(5) 1 calc PR B 1
H66B H 1.0080 0.1384 1.2468 0.032 Uiso 0.608(5) 1 calc PR B 1
C61A C 0.9611(7) 0.1149(4) 1.1789(4) 0.0226(7) Uiso 0.392(5) 1 d PD B 2
H61A H 1.0005 0.1463 1.1305 0.027 Uiso 0.392(5) 1 calc PR B 2
C62A C 1.0265(6) 0.0445(4) 1.1963(4) 0.0270(5) Uiso 0.392(5) 1 d PD B 2
H62C H 0.9976 0.0208 1.1712 0.032 Uiso 0.392(5) 1 calc PR B 2
H62D H 1.0012 0.0121 1.2454 0.032 Uiso 0.392(5) 1 calc PR B 2
C63A C 1.1727(6) 0.0574(4) 1.1780(4) 0.0351(6) Uiso 0.392(5) 1 d PD B 2
H63C H 1.2125 0.0110 1.1922 0.042 Uiso 0.392(5) 1 calc PR B 2
H63D H 1.1991 0.0857 1.1283 0.042 Uiso 0.392(5) 1 calc PR B 2
C64A C 1.2186(7) 0.0976(4) 1.2131(5) 0.0385(9) Uiso 0.392(5) 1 d PD B 2
H64C H 1.3121 0.1088 1.1981 0.046 Uiso 0.392(5) 1 calc PR B 2
H64D H 1.2019 0.0665 1.2627 0.046 Uiso 0.392(5) 1 calc PR B 2
C65A C 1.1515(7) 0.1673(4) 1.1976(4) 0.0351(6) Uiso 0.392(5) 1 d PD B 2
H65C H 1.1748 0.2005 1.1486 0.042 Uiso 0.392(5) 1 calc PR B 2
H65D H 1.1805 0.1906 1.2230 0.042 Uiso 0.392(5) 1 calc PR B 2
C66A C 1.0050(7) 0.1523(4) 1.2174(4) 0.0270(5) Uiso 0.392(5) 1 d PD B 2
H66C H 0.9807 0.1214 1.2669 0.032 Uiso 0.392(5) 1 calc PR B 2
H66D H 0.9630 0.1978 1.2060 0.032 Uiso 0.392(5) 1 calc PR B 2
C71 C 0.7118(3) 0.06835(14) 1.26903(12) 0.0296(5) Uani 1 1 d . B .
H71 H 0.6224 0.0550 1.2685 0.036 Uiso 1 1 calc R . .
C72 C 0.6972(3) 0.11044(15) 1.31084(13) 0.0381(6) Uani 1 1 d . . .
H72A H 0.7825 0.1217 1.3169 0.046 Uiso 1 1 calc R B .
H72B H 0.6586 0.1562 1.2860 0.046 Uiso 1 1 calc R . .
C73 C 0.6127(3) 0.06697(16) 1.38026(14) 0.0471(8) Uani 1 1 d . B .
H73A H 0.6081 0.0940 1.4069 0.056 Uiso 1 1 calc R . .
H73B H 0.5250 0.0598 1.3742 0.056 Uiso 1 1 calc R . .
C74 C 0.6647(4) -0.00570(17) 1.41921(15) 0.0542(9) Uani 1 1 d . . .
H74A H 0.6044 -0.0338 1.4622 0.065 Uiso 1 1 calc R B .
H74B H 0.7474 0.0014 1.4306 0.065 Uiso 1 1 calc R . .
C75 C 0.6841(3) -0.04783(16) 1.37798(15) 0.0494(8) Uani 1 1 d . B .
H75A H 0.7243 -0.0928 1.4032 0.059 Uiso 1 1 calc R . .
H75B H 0.6001 -0.0604 1.3714 0.059 Uiso 1 1 calc R . .
C76 C 0.7694(3) -0.00319(14) 1.30877(14) 0.0366(6) Uani 1 1 d . . .
H76A H 0.7789 -0.0305 1.2823 0.044 Uiso 1 1 calc R B .
H76B H 0.8554 0.0062 1.3154 0.044 Uiso 1 1 calc R . .
C81 C 0.7357(2) 0.20564(13) 1.14713(12) 0.0271(5) Uani 1 1 d . B .
H81 H 0.7539 0.2257 1.1778 0.032 Uiso 1 1 calc R . .
C82 C 0.5900(2) 0.20315(15) 1.14981(13) 0.0354(6) Uani 1 1 d . . .
H82A H 0.5695 0.1804 1.1222 0.043 Uiso 1 1 calc R B .
H82B H 0.5463 0.1735 1.1972 0.043 Uiso 1 1 calc R . .
C83 C 0.5400(3) 0.27828(16) 1.12316(15) 0.0464(8) Uani 1 1 d . B .
H83A H 0.4469 0.2750 1.1239 0.056 Uiso 1 1 calc R . .
H83B H 0.5537 0.2997 1.1529 0.056 Uiso 1 1 calc R . .
C84 C 0.6090(3) 0.32618(17) 1.05068(15) 0.0502(8) Uani 1 1 d . . .
H84A H 0.5783 0.3750 1.0349 0.060 Uiso 1 1 calc R B .
H84B H 0.5892 0.3070 1.0202 0.060 Uiso 1 1 calc R . .
C85 C 0.7541(3) 0.32973(15) 1.04743(14) 0.0415(7) Uani 1 1 d . B .
H85A H 0.7969 0.3591 0.9998 0.050 Uiso 1 1 calc R . .
H85B H 0.7742 0.3534 1.0744 0.050 Uiso 1 1 calc R . .
C86 C 0.8058(2) 0.25563(15) 1.07444(13) 0.0331(6) Uani 1 1 d . . .
H86A H 0.8983 0.2600 1.0745 0.040 Uiso 1 1 calc R B .
H86B H 0.7955 0.2344 1.0441 0.040 Uiso 1 1 calc R . .
C91 C 0.6864(2) 0.03465(13) 1.05606(12) 0.0266(5) Uani 1 1 d . B .
H91 H 0.6346 -0.0081 1.0629 0.032 Uiso 1 1 calc R . .
C92 C 0.8207(3) 0.03392(18) 1.01836(14) 0.0449(7) Uani 1 1 d . . .
H92A H 0.8755 0.0739 1.0141 0.054 Uiso 1 1 calc R B .
H92B H 0.8584 -0.0113 1.0455 0.054 Uiso 1 1 calc R . .
C93 C 0.8209(3) 0.04072(19) 0.94781(15) 0.0516(8) Uani 1 1 d . B .
H93A H 0.9102 0.0440 0.9245 0.062 Uiso 1 1 calc R . .
H93B H 0.7766 -0.0026 0.9521 0.062 Uiso 1 1 calc R . .
C94 C 0.7550(3) 0.10628(15) 0.90576(13) 0.0434(7) Uani 1 1 d . . .
H94A H 0.8063 0.1499 0.8959 0.052 Uiso 1 1 calc R B .
H94B H 0.7495 0.1068 0.8620 0.052 Uiso 1 1 calc R . .
C95 C 0.6222(3) 0.10684(17) 0.94234(15) 0.0463(8) Uani 1 1 d . B .
H95A H 0.5682 0.0663 0.9472 0.056 Uiso 1 1 calc R . .
H95B H 0.5839 0.1517 0.9149 0.056 Uiso 1 1 calc R . .
C96 C 0.6232(3) 0.10105(16) 1.01238(14) 0.0429(7) Uani 1 1 d . . .
H96A H 0.6697 0.1441 1.0073 0.051 Uiso 1 1 calc R B .
H96B H 0.5342 0.0994 1.0353 0.051 Uiso 1 1 calc R . .
C101 C 0.6020(4) -0.0309(2) 1.1947(2) 0.0229(7) Uiso 0.602(6) 1 d PD B 1
H101 H 0.6059 -0.0218 1.2343 0.027 Uiso 0.602(6) 1 calc PR B 1
C102 C 0.6634(4) -0.1012(3) 1.2058(2) 0.0338(6) Uiso 0.602(6) 1 d PD B 1
H10A H 0.6670 -0.1078 1.1647 0.041 Uiso 0.602(6) 1 calc PR B 1
H10B H 0.7523 -0.0981 1.2124 0.041 Uiso 0.602(6) 1 calc PR B 1
C103 C 0.5902(5) -0.1663(3) 1.2671(3) 0.0429(7) Uiso 0.602(6) 1 d PD B 1
H10C H 0.6362 -0.2097 1.2730 0.051 Uiso 0.602(6) 1 calc PR B 1
H10D H 0.5879 -0.1602 1.3084 0.051 Uiso 0.602(6) 1 calc PR B 1
C104 C 0.4545(5) -0.1769(3) 1.2593(3) 0.0362(9) Uiso 0.602(6) 1 d PD B 1
H10E H 0.4095 -0.2198 1.2990 0.043 Uiso 0.602(6) 1 calc PR B 1
H10F H 0.4538 -0.1823 1.2179 0.043 Uiso 0.602(6) 1 calc PR B 1
C105 C 0.3926(6) -0.1092(3) 1.2543(3) 0.0429(7) Uiso 0.602(6) 1 d PD B 1
H10G H 0.3958 -0.1047 1.2960 0.051 Uiso 0.602(6) 1 calc PR B 1
H10H H 0.3016 -0.1127 1.2510 0.051 Uiso 0.602(6) 1 calc PR B 1
C106 C 0.4615(5) -0.0411(3) 1.1912(3) 0.0338(6) Uiso 0.602(6) 1 d PD B 1
H10I H 0.4572 -0.0454 1.1496 0.041 Uiso 0.602(6) 1 calc PR B 1
H10J H 0.4164 0.0015 1.1885 0.041 Uiso 0.602(6) 1 calc PR B 1
C201 C 0.6193(6) -0.0479(4) 1.1938(4) 0.0229(7) Uiso 0.398(6) 1 d PD B 2
H201 H 0.6466 -0.0514 1.2354 0.027 Uiso 0.398(6) 1 calc PR B 2
C202 C 0.6491(7) -0.1175(4) 1.1914(4) 0.0338(6) Uiso 0.398(6) 1 d PD B 2
H20A H 0.7419 -0.1238 1.1896 0.041 Uiso 0.398(6) 1 calc PR B 2
H20B H 0.6264 -0.1159 1.1500 0.041 Uiso 0.398(6) 1 calc PR B 2
C203 C 0.5737(7) -0.1811(4) 1.2544(4) 0.0429(7) Uiso 0.398(6) 1 d PD B 2
H20C H 0.6099 -0.1895 1.2948 0.051 Uiso 0.398(6) 1 calc PR B 2
H20D H 0.5815 -0.2249 1.2482 0.051 Uiso 0.398(6) 1 calc PR B 2
C204 C 0.4263(7) -0.1651(4) 1.2658(4) 0.0362(9) Uiso 0.398(6) 1 d PD B 2
H20E H 0.3866 -0.1728 1.2327 0.043 Uiso 0.398(6) 1 calc PR B 2
H20F H 0.3859 -0.2019 1.3114 0.043 Uiso 0.398(6) 1 calc PR B 2
C205 C 0.3898(9) -0.0950(4) 1.2607(5) 0.0429(7) Uiso 0.398(6) 1 d PD B 2
H20G H 0.3988 -0.0929 1.3029 0.051 Uiso 0.398(6) 1 calc PR B 2
H20H H 0.2990 -0.0891 1.2558 0.051 Uiso 0.398(6) 1 calc PR B 2
C206 C 0.4721(7) -0.0348(4) 1.2011(4) 0.0338(6) Uiso 0.398(6) 1 d PD B 2
H20I H 0.4596 0.0098 1.2055 0.041 Uiso 0.398(6) 1 calc PR B 2
H20J H 0.4430 -0.0277 1.1591 0.041 Uiso 0.398(6) 1 calc PR B 2
N3 N -0.1215(2) -0.25595(11) 1.47454(11) 0.0317(5) Uani 1 1 d . C .
P3 P -0.21378(6) -0.29910(3) 1.54308(3) 0.02389(14) Uani 1 1 d . . .
B3 B -0.0149(3) -0.21088(16) 1.43199(18) 0.0353(7) Uani 1 1 d . . .
C111 C -0.1616(2) -0.39011(12) 1.58676(13) 0.0252(5) Uani 1 1 d . C .
H111 H -0.2235 -0.4169 1.6301 0.030 Uiso 1 1 calc R . .
C112 C -0.1564(3) -0.43166(14) 1.54496(14) 0.0321(6) Uani 1 1 d . . .
H11C H -0.2423 -0.4353 1.5350 0.038 Uiso 1 1 calc R C .
H11D H -0.0969 -0.4054 1.5013 0.038 Uiso 1 1 calc R . .
C113 C -0.1119(3) -0.50673(14) 1.58347(16) 0.0410(7) Uani 1 1 d . C .
H11E H -0.1750 -0.5341 1.6255 0.049 Uiso 1 1 calc R . .
H11F H -0.1073 -0.5319 1.5552 0.049 Uiso 1 1 calc R . .
C114 C 0.0191(3) -0.50405(15) 1.60167(16) 0.0435(7) Uani 1 1 d . . .
H11G H 0.0426 -0.5534 1.6291 0.052 Uiso 1 1 calc R C .
H11H H 0.0842 -0.4815 1.5596 0.052 Uiso 1 1 calc R . .
C115 C 0.0185(3) -0.46166(15) 1.64149(15) 0.0395(7) Uani 1 1 d . C .
H11I H 0.1061 -0.4573 1.6492 0.047 Uiso 1 1 calc R . .
H11J H -0.0378 -0.4878 1.6863 0.047 Uiso 1 1 calc R . .
C116 C -0.0284(3) -0.38681(14) 1.60411(15) 0.0353(6) Uani 1 1 d . . .
H11K H 0.0334 -0.3586 1.5618 0.042 Uiso 1 1 calc R C .
H11L H -0.0326 -0.3621 1.6328 0.042 Uiso 1 1 calc R . .
C121 C -0.2263(2) -0.26338(12) 1.60534(12) 0.0258(5) Uani 1 1 d . C .
H121 H -0.1363 -0.2557 1.6094 0.031 Uiso 1 1 calc R . .
C122 C -0.2963(3) -0.31199(14) 1.67795(13) 0.0357(6) Uani 1 1 d . . .
H12E H -0.3868 -0.3213 1.6773 0.043 Uiso 1 1 calc R C .
H12F H -0.2565 -0.3585 1.6960 0.043 Uiso 1 1 calc R . .
C123 C -0.2902(3) -0.27679(17) 1.72439(15) 0.0495(8) Uani 1 1 d . C .
H12G H -0.3393 -0.3079 1.7702 0.059 Uiso 1 1 calc R . .
H12H H -0.2002 -0.2719 1.7286 0.059 Uiso 1 1 calc R . .
C124 C -0.3445(3) -0.20333(17) 1.69666(15) 0.0452(7) Uani 1 1 d . . .
H12I H -0.4363 -0.2084 1.6956 0.054 Uiso 1 1 calc R C .
H12J H -0.3370 -0.1814 1.7268 0.054 Uiso 1 1 calc R . .
C125 C -0.2726(3) -0.15515(15) 1.62546(16) 0.0432(7) Uani 1 1 d . C .
H12K H -0.1819 -0.1475 1.6270 0.052 Uiso 1 1 calc R . .
H12L H -0.3100 -0.1080 1.6075 0.052 Uiso 1 1 calc R . .
C126 C -0.2801(3) -0.18915(14) 1.57838(14) 0.0368(6) Uani 1 1 d . . .
H12M H -0.2312 -0.1577 1.5327 0.044 Uiso 1 1 calc R C .
H12N H -0.3704 -0.1935 1.5743 0.044 Uiso 1 1 calc R . .
C131 C -0.3693(5) -0.3102(3) 1.5219(2) 0.0250(8) Uiso 0.531(3) 1 d PD C 1
H131 H -0.3551 -0.3421 1.4995 0.030 Uiso 0.531(3) 1 calc PR C 1
C132 C -0.4158(4) -0.2407(2) 1.4697(2) 0.0280(5) Uiso 0.531(3) 1 d PD C 1
H13E H -0.4321 -0.2067 1.4892 0.034 Uiso 0.531(3) 1 calc PR C 1
H13F H -0.3483 -0.2181 1.4288 0.034 Uiso 0.531(3) 1 calc PR C 1
C133 C -0.5385(5) -0.2557(3) 1.4498(3) 0.0351(6) Uiso 0.531(3) 1 d PD C 1
H13G H -0.5701 -0.2097 1.4195 0.042 Uiso 0.531(3) 1 calc PR C 1
H13H H -0.5189 -0.2839 1.4244 0.042 Uiso 0.531(3) 1 calc PR C 1
C134 C -0.6434(5) -0.2967(3) 1.5116(3) 0.0385(9) Uiso 0.531(3) 1 d PD C 1
H13I H -0.6717 -0.2657 1.5332 0.046 Uiso 0.531(3) 1 calc PR C 1
H13J H -0.7178 -0.3086 1.4965 0.046 Uiso 0.531(3) 1 calc PR C 1
C135 C -0.5984(6) -0.3652(4) 1.5633(3) 0.0351(6) Uiso 0.531(3) 1 d PD C 1
H13K H -0.5804 -0.3990 1.5438 0.042 Uiso 0.531(3) 1 calc PR C 1
H13L H -0.6666 -0.3880 1.6039 0.042 Uiso 0.531(3) 1 calc PR C 1
C136 C -0.4774(5) -0.3490(3) 1.5837(3) 0.0280(5) Uiso 0.531(3) 1 d PD C 1
H13M H -0.4474 -0.3944 1.6160 0.034 Uiso 0.531(3) 1 calc PR C 1
H13N H -0.4980 -0.3188 1.6070 0.034 Uiso 0.531(3) 1 calc PR C 1
C231 C -0.3843(6) -0.3034(3) 1.5354(3) 0.0250(8) Uiso 0.469(3) 1 d PD C 2
H231 H -0.4239 -0.2624 1.5409 0.030 Uiso 0.469(3) 1 calc PR C 2
C232 C -0.3887(5) -0.2897(3) 1.4630(3) 0.0280(5) Uiso 0.469(3) 1 d PD C 2
H23E H -0.3491 -0.3288 1.4548 0.034 Uiso 0.469(3) 1 calc PR C 2
H23F H -0.3394 -0.2442 1.4303 0.034 Uiso 0.469(3) 1 calc PR C 2
C233 C -0.5283(5) -0.2855(3) 1.4518(3) 0.0351(6) Uiso 0.469(3) 1 d PD C 2
H23G H -0.5629 -0.2420 1.4532 0.042 Uiso 0.469(3) 1 calc PR C 2
H23H H -0.5296 -0.2810 1.4062 0.042 Uiso 0.469(3) 1 calc PR C 2
C234 C -0.6139(6) -0.3502(3) 1.5041(3) 0.0385(9) Uiso 0.469(3) 1 d PD C 2
H23I H -0.5882 -0.3927 1.4980 0.046 Uiso 0.469(3) 1 calc PR C 2
H23J H -0.7034 -0.3423 1.4972 0.046 Uiso 0.469(3) 1 calc PR C 2
C235 C -0.6062(7) -0.3643(5) 1.5758(3) 0.0351(6) Uiso 0.469(3) 1 d PD C 2
H23K H -0.6571 -0.4092 1.6086 0.042 Uiso 0.469(3) 1 calc PR C 2
H23L H -0.6430 -0.3247 1.5841 0.042 Uiso 0.469(3) 1 calc PR C 2
C236 C -0.4664(5) -0.3706(3) 1.5868(3) 0.0280(5) Uiso 0.469(3) 1 d PD C 2
H23M H -0.4634 -0.3780 1.6332 0.034 Uiso 0.469(3) 1 calc PR C 2
H23N H -0.4318 -0.4127 1.5822 0.034 Uiso 0.469(3) 1 calc PR C 2
C141 C 0.0275(4) -0.2083(2) 1.3538(2) 0.0232(7) Uiso 0.611(3) 1 d PD C 1
H141 H 0.0863 -0.1649 1.3235 0.028 Uiso 0.611(3) 1 calc PR C 1
C142 C -0.0874(4) -0.2067(2) 1.3201(2) 0.0369(6) Uiso 0.611(3) 1 d PD C 1
H14E H -0.1317 -0.1623 1.3119 0.044 Uiso 0.611(3) 1 calc PR C 1
H14F H -0.1485 -0.2479 1.3512 0.044 Uiso 0.611(3) 1 calc PR C 1
C143 C -0.0460(5) -0.2097(3) 1.2521(2) 0.0397(7) Uiso 0.611(3) 1 d PD C 1
H14G H -0.1229 -0.2115 1.2334 0.048 Uiso 0.611(3) 1 calc PR C 1
H14H H 0.0072 -0.1657 1.2191 0.048 Uiso 0.611(3) 1 calc PR C 1
C144 C 0.0287(5) -0.2741(3) 1.2609(3) 0.0422(10) Uiso 0.611(3) 1 d PD C 1
H14I H 0.0599 -0.2719 1.2159 0.051 Uiso 0.611(3) 1 calc PR C 1
H14J H -0.0286 -0.3180 1.2884 0.051 Uiso 0.611(3) 1 calc PR C 1
C145 C 0.1415(5) -0.2786(3) 1.2951(2) 0.0397(7) Uiso 0.611(3) 1 d PD C 1
H14K H 0.2051 -0.2383 1.2648 0.048 Uiso 0.611(3) 1 calc PR C 1
H14L H 0.1829 -0.3238 1.3035 0.048 Uiso 0.611(3) 1 calc PR C 1
C146 C 0.0991(5) -0.2758(2) 1.3622(2) 0.0369(6) Uiso 0.611(3) 1 d PD C 1
H14M H 0.1752 -0.2767 1.3824 0.044 Uiso 0.611(3) 1 calc PR C 1
H14N H 0.0425 -0.3188 1.3940 0.044 Uiso 0.611(3) 1 calc PR C 1
C241 C 0.0392(7) -0.2093(3) 1.3704(3) 0.0232(7) Uiso 0.389(3) 1 d PD C 2
H241 H 0.1274 -0.1856 1.3556 0.028 Uiso 0.389(3) 1 calc PR C 2
C242 C 0.0454(8) -0.2818(4) 1.3677(4) 0.0369(6) Uiso 0.389(3) 1 d PD C 2
H24E H -0.0397 -0.3080 1.3879 0.044 Uiso 0.389(3) 1 calc PR C 2
H24F H 0.1070 -0.3109 1.3959 0.044 Uiso 0.389(3) 1 calc PR C 2
C243 C 0.0857(8) -0.2748(4) 1.2949(4) 0.0397(7) Uiso 0.389(3) 1 d PD C 2
H24G H 0.1748 -0.2539 1.2762 0.048 Uiso 0.389(3) 1 calc PR C 2
H24H H 0.0825 -0.3228 1.2969 0.048 Uiso 0.389(3) 1 calc PR C 2
C244 C -0.0001(8) -0.2287(4) 1.2495(4) 0.0422(10) Uiso 0.389(3) 1 d PD C 2
H24I H -0.0873 -0.2524 1.2653 0.051 Uiso 0.389(3) 1 calc PR C 2
H24J H 0.0307 -0.2225 1.2030 0.051 Uiso 0.389(3) 1 calc PR C 2
C245 C -0.0047(7) -0.1549(4) 1.2484(3) 0.0397(7) Uiso 0.389(3) 1 d PD C 2
H24K H 0.0810 -0.1293 1.2286 0.048 Uiso 0.389(3) 1 calc PR C 2
H24L H -0.0653 -0.1261 1.2194 0.048 Uiso 0.389(3) 1 calc PR C 2
C246 C -0.0459(7) -0.1618(4) 1.3190(3) 0.0369(6) Uiso 0.389(3) 1 d PD C 2
H24M H -0.1353 -0.1825 1.3364 0.044 Uiso 0.389(3) 1 calc PR C 2
H24N H -0.0444 -0.1134 1.3163 0.044 Uiso 0.389(3) 1 calc PR C 2
C151 C 0.0480(6) -0.1647(3) 1.4655(3) 0.0404(10) Uiso 0.506(3) 1 d PD C 1
H151 H -0.0067 -0.1746 1.5100 0.049 Uiso 0.506(3) 1 calc PR C 1
C152 C 0.1848(5) -0.1878(3) 1.4765(3) 0.0437(7) Uiso 0.506(3) 1 d PD C 1
H15E H 0.2349 -0.1845 1.4337 0.052 Uiso 0.506(3) 1 calc PR C 1
H15F H 0.1795 -0.2384 1.5113 0.052 Uiso 0.506(3) 1 calc PR C 1
C153 C 0.2556(7) -0.1410(3) 1.4995(4) 0.0566(9) Uiso 0.506(3) 1 d PD C 1
H15G H 0.2117 -0.1487 1.5449 0.068 Uiso 0.506(3) 1 calc PR C 1
H15H H 0.3442 -0.1557 1.5028 0.068 Uiso 0.506(3) 1 calc PR C 1
C154 C 0.2587(6) -0.0629(3) 1.4500(3) 0.0512(11) Uiso 0.506(3) 1 d PD C 1
H15I H 0.3099 -0.0545 1.4057 0.061 Uiso 0.506(3) 1 calc PR C 1
H15J H 0.3004 -0.0340 1.4667 0.061 Uiso 0.506(3) 1 calc PR C 1
C155 C 0.1209(6) -0.0385(4) 1.4406(4) 0.0566(9) Uiso 0.506(3) 1 d PD C 1
H15K H 0.0717 -0.0426 1.4839 0.068 Uiso 0.506(3) 1 calc PR C 1
H15L H 0.1254 0.0123 1.4062 0.068 Uiso 0.506(3) 1 calc PR C 1
C156 C 0.0526(6) -0.0856(3) 1.4178(3) 0.0437(7) Uiso 0.506(3) 1 d PD C 1
H15M H -0.0358 -0.0709 1.4141 0.052 Uiso 0.506(3) 1 calc PR C 1
H15N H 0.0974 -0.0770 1.3722 0.052 Uiso 0.506(3) 1 calc PR C 1
C251 C 0.0863(6) -0.1582(3) 1.4360(3) 0.0404(10) Uiso 0.494(3) 1 d PD C 2
H251 H 0.1717 -0.1712 1.4199 0.049 Uiso 0.494(3) 1 calc PR C 2
C252 C 0.0891(6) -0.1715(3) 1.5068(3) 0.0437(7) Uiso 0.494(3) 1 d PD C 2
H25E H 0.1081 -0.2219 1.5333 0.052 Uiso 0.494(3) 1 calc PR C 2
H25F H 0.0028 -0.1651 1.5275 0.052 Uiso 0.494(3) 1 calc PR C 2
C253 C 0.1852(7) -0.1237(3) 1.5132(4) 0.0566(9) Uiso 0.494(3) 1 d PD C 2
H25G H 0.1691 -0.1301 1.5603 0.068 Uiso 0.494(3) 1 calc PR C 2
H25H H 0.2723 -0.1385 1.5039 0.068 Uiso 0.494(3) 1 calc PR C 2
C254 C 0.1788(7) -0.0460(3) 1.4653(3) 0.0512(11) Uiso 0.494(3) 1 d PD C 2
H25I H 0.1023 -0.0281 1.4832 0.061 Uiso 0.494(3) 1 calc PR C 2
H25J H 0.2547 -0.0192 1.4649 0.061 Uiso 0.494(3) 1 calc PR C 2
C255 C 0.1736(7) -0.0298(4) 1.3954(3) 0.0566(9) Uiso 0.494(3) 1 d PD C 2
H25K H 0.2602 -0.0329 1.3727 0.068 Uiso 0.494(3) 1 calc PR C 2
H25L H 0.1501 0.0203 1.3715 0.068 Uiso 0.494(3) 1 calc PR C 2
C256 C 0.0803(6) -0.0781(3) 1.3873(3) 0.0437(7) Uiso 0.494(3) 1 d PD C 2
H25M H 0.0993 -0.0711 1.3400 0.052 Uiso 0.494(3) 1 calc PR C 2
H25N H -0.0077 -0.0638 1.3956 0.052 Uiso 0.494(3) 1 calc PR C 2

loop_
_atom_site_aniso_label
_atom_site_aniso_U_11
_atom_site_aniso_U_22
_atom_site_aniso_U_33
_atom_site_aniso_U_23
_atom_site_aniso_U_13
_atom_site_aniso_U_12
P1 0.0203(3) 0.0189(3) 0.0175(3) -0.0074(2) -0.0018(2) 0.0007(2)
B1 0.0149(12) 0.0271(13) 0.0275(14) -0.0150(12) -0.0022(11) -0.0015(10)
N1 0.0267(11) 0.0261(10) 0.0266(11) -0.0150(9) -0.0037(9) 0.0043(8)
C31 0.0247(13) 0.0245(12) 0.0259(13) -0.0067(10) -0.0056(10) -0.0040(10)
C32 0.0320(14) 0.0236(12) 0.0381(15) -0.0136(11) -0.0113(12) -0.0013(10)
C33 0.0362(16) 0.0462(17) 0.0476(18) -0.0206(15) -0.0118(14) -0.0097(13)
C34 0.0289(15) 0.0474(18) 0.0544(19) -0.0126(15) -0.0152(14) -0.0050(13)
C35 0.0312(17) 0.0394(17) 0.092(3) -0.0034(18) -0.0282(18) 0.0042(14)
C36 0.0308(16) 0.0241(14) 0.101(3) -0.0200(16) -0.0244(17) 0.0052(12)
C41 0.0264(13) 0.0262(12) 0.0232(12) -0.0145(10) -0.0045(10) 0.0041(10)
C42 0.0259(14) 0.0412(15) 0.0295(14) -0.0125(12) -0.0056(11) 0.0029(11)
C43 0.0350(16) 0.0516(18) 0.0329(15) -0.0107(14) -0.0115(13) 0.0163(14)
C44 0.0526(19) 0.0392(16) 0.0261(14) -0.0081(12) -0.0100(13) 0.0144(14)
C45 0.0484(18) 0.0293(14) 0.0343(15) -0.0134(12) -0.0025(13) -0.0016(12)
C46 0.0283(14) 0.0288(13) 0.0347(14) -0.0155(11) -0.0038(11) -0.0004(11)
C51 0.0208(12) 0.0260(12) 0.0267(12) -0.0150(10) -0.0037(10) 0.0022(9)
C52 0.0198(12) 0.0405(14) 0.0291(13) -0.0181(12) -0.0038(10) 0.0011(11)
C53 0.0250(13) 0.0524(17) 0.0300(14) -0.0201(13) -0.0088(11) 0.0019(12)
C54 0.0334(15) 0.0557(18) 0.0270(14) -0.0243(13) -0.0058(12) 0.0011(13)
C55 0.0261(14) 0.0485(16) 0.0274(14) -0.0179(13) 0.0022(11) -0.0054(12)
C56 0.0229(13) 0.0433(15) 0.0267(13) -0.0210(12) -0.0032(10) -0.0025(11)
P2 0.0210(3) 0.0386(4) 0.0260(3) -0.0196(3) -0.0060(3) 0.0017(3)
N2 0.0300(12) 0.0470(13) 0.0291(12) -0.0225(11) -0.0036(9) -0.0073(10)
B2 0.0238(15) 0.0400(16) 0.0247(15) -0.0124(13) -0.0067(12) -0.0042(12)
C71 0.0321(14) 0.0350(14) 0.0243(13) -0.0146(11) -0.0095(11) 0.0072(11)
C72 0.0516(18) 0.0376(15) 0.0274(14) -0.0170(12) -0.0079(13) 0.0143(13)
C73 0.067(2) 0.0451(17) 0.0251(14) -0.0142(13) -0.0054(14) 0.0168(15)
C74 0.086(3) 0.0473(18) 0.0242(15) -0.0108(14) -0.0144(16) 0.0151(17)
C75 0.077(2) 0.0357(16) 0.0331(16) -0.0098(13) -0.0237(16) 0.0148(15)
C76 0.0484(17) 0.0364(14) 0.0365(15) -0.0219(13) -0.0224(13) 0.0165(13)
C81 0.0212(12) 0.0382(14) 0.0224(12) -0.0137(11) -0.0057(10) 0.0019(10)
C82 0.0208(13) 0.0422(15) 0.0266(14) -0.0022(12) -0.0011(11) -0.0004(11)
C83 0.0269(15) 0.0494(18) 0.0369(16) 0.0027(14) -0.0062(12) 0.0079(13)
C84 0.0322(16) 0.0514(19) 0.0358(16) 0.0084(14) -0.0103(13) -0.0008(14)
C85 0.0316(15) 0.0448(17) 0.0286(15) 0.0009(13) -0.0068(12) -0.0079(13)
C86 0.0226(13) 0.0449(16) 0.0261(13) -0.0120(12) -0.0013(11) -0.0069(11)
C91 0.0301(13) 0.0246(12) 0.0231(12) -0.0086(10) -0.0057(10) -0.0085(10)
C92 0.0359(16) 0.067(2) 0.0300(15) -0.0196(15) -0.0099(13) 0.0124(15)
C93 0.0485(19) 0.076(2) 0.0301(16) -0.0253(16) -0.0052(14) 0.0176(17)
C94 0.060(2) 0.0400(16) 0.0205(13) -0.0045(12) -0.0066(13) -0.0149(14)
C95 0.061(2) 0.0453(17) 0.0365(16) -0.0167(14) -0.0263(15) 0.0184(15)
C96 0.0526(19) 0.0484(17) 0.0382(16) -0.0251(14) -0.0210(14) 0.0189(14)
N3 0.0301(12) 0.0344(12) 0.0291(12) -0.0142(10) -0.0024(9) 0.0021(9)
P3 0.0224(3) 0.0212(3) 0.0286(3) -0.0120(3) -0.0042(3) 0.0000(2)
B3 0.0270(16) 0.0246(14) 0.057(2) -0.0206(15) -0.0077(14) 0.0019(12)
C111 0.0240(12) 0.0224(11) 0.0301(13) -0.0131(10) -0.0036(10) 0.0008(10)
C112 0.0310(14) 0.0331(14) 0.0400(15) -0.0236(12) -0.0064(12) 0.0029(11)
C113 0.0444(17) 0.0279(14) 0.0579(19) -0.0264(14) -0.0081(14) 0.0071(12)
C114 0.0386(17) 0.0345(15) 0.058(2) -0.0214(14) -0.0101(14) 0.0140(13)
C115 0.0328(15) 0.0388(15) 0.0464(17) -0.0171(14) -0.0137(13) 0.0102(12)
C116 0.0311(15) 0.0313(14) 0.0490(17) -0.0201(13) -0.0163(13) 0.0053(11)
C121 0.0236(12) 0.0241(12) 0.0309(13) -0.0142(11) -0.0035(10) 0.0015(10)
C122 0.0502(17) 0.0334(14) 0.0248(13) -0.0134(11) -0.0089(12) -0.0006(12)
C123 0.072(2) 0.0566(19) 0.0332(16) -0.0286(15) -0.0212(16) 0.0127(17)
C124 0.0458(18) 0.063(2) 0.0503(19) -0.0432(17) -0.0179(15) 0.0173(15)
C125 0.0419(17) 0.0366(15) 0.065(2) -0.0339(15) -0.0129(15) 0.0127(13)
C126 0.0441(17) 0.0284(13) 0.0357(15) -0.0145(12) -0.0027(13) 0.0093(12)

loop_
_atom_type_symbol
_atom_type_description
_atom_type_scat_dispersion_real
_atom_type_scat_dispersion_imag
_atom_type_scat_source
C C 0.0033 0.0016 'International Tables Vol C Tables 4.2.6.8 and 6.1.1.4'
H H 0.0000 0.0000 'International Tables Vol C Tables 4.2.6.8 and 6.1.1.4'
N N 0.0061 0.0033 'International Tables Vol C Tables 4.2.6.8 and 6.1.1.4'
B B 0.0013 0.0007 'International Tables Vol C Tables 4.2.6.8 and 6.1.1.4'
P P 0.1023 0.0942 'International Tables Vol C Tables 4.2.6.8 and 6.1.1.4'

loop_
_geom_angle_atom_site_label_1
_geom_angle_atom_site_label_2
_geom_angle_atom_site_label_3
_geom_angle
N1 P1 C11A 111.9(4)
N1 P1 C21 112.60(15)
C11A P1 C21 107.7(3)
N1 P1 C31 111.12(11)
C11A P1 C31 107.2(3)
C21 P1 C31 105.99(17)
N1 P1 C11 108.1(3)
C21 P1 C11 109.0(3)
C31 P1 C11 110.0(3)
N1 P1 C21A 121.6(2)
C11A P1 C21A 98.2(4)
C31 P1 C21A 105.4(2)
C11 P1 C21A 99.9(3)
N1 B1 C51 125.4(2)
N1 B1 C41 117.0(2)
C51 B1 C41 117.68(19)
B1 N1 P1 134.93(18)
C16 C11 C12 110.7(6)
C16 C11 P1 110.2(6)
C12 C11 P1 110.4(6)
C16 C11 H11 108.5
C12 C11 H11 108.5
P1 C11 H11 108.5
C13 C12 C11 111.9(7)
C13 C12 H12A 109.2
C11 C12 H12A 109.2
C13 C12 H12B 109.2
C11 C12 H12B 109.2
H12A C12 H12B 107.9
C14 C13 C12 111.3(6)
C14 C13 H13A 109.4
C12 C13 H13A 109.4
C14 C13 H13B 109.4
C12 C13 H13B 109.4
H13A C13 H13B 108.0
C13 C14 C15 111.2(5)
C13 C14 H14A 109.4
C15 C14 H14A 109.4
C13 C14 H14B 109.4
C15 C14 H14B 109.4
H14A C14 H14B 108.0
C14 C15 C16 110.1(4)
C14 C15 H15A 109.6
C16 C15 H15A 109.6
C14 C15 H15B 109.6
C16 C15 H15B 109.6
H15A C15 H15B 108.2
C11 C16 C15 110.8(5)
C11 C16 H16A 109.5
C15 C16 H16A 109.5
C11 C16 H16B 109.5
C15 C16 H16B 109.5
H16A C16 H16B 108.1
C16A C11A C12A 110.4(7)
C16A C11A P1 115.5(7)
C12A C11A P1 109.5(7)
C16A C11A H11A 107.0
C12A C11A H11A 107.0
P1 C11A H11A 107.0
C13A C12A C11A 110.7(8)
C13A C12A H12C 109.5
C11A C12A H12C 109.5
C13A C12A H12D 109.5
C11A C12A H12D 109.5
H12C C12A H12D 108.1
C14A C13A C12A 111.8(7)
C14A C13A H13C 109.3
C12A C13A H13C 109.3
C14A C13A H13D 109.3
C12A C13A H13D 109.3
H13C C13A H13D 107.9
C13A C14A C15A 110.3(6)
C13A C14A H14C 109.6
C15A C14A H14C 109.6
C13A C14A H14D 109.6
C15A C14A H14D 109.6
H14C C14A H14D 108.1
C16A C15A C14A 111.6(5)
C16A C15A H15C 109.3
C14A C15A H15C 109.3
C16A C15A H15D 109.3
C14A C15A H15D 109.3
H15C C15A H15D 108.0
C11A C16A C15A 112.2(6)
C11A C16A H16C 109.2
C15A C16A H16C 109.2
C11A C16A H16D 109.2
C15A C16A H16D 109.2
H16C C16A H16D 107.9
C26 C21 C22 108.9(3)
C26 C21 P1 115.5(3)
C22 C21 P1 114.3(3)
C26 C21 H21 105.7
C22 C21 H21 105.7
P1 C21 H21 105.7
C23 C22 C21 110.6(4)
C23 C22 H22A 109.5
C21 C22 H22A 109.5
C23 C22 H22B 109.5
C21 C22 H22B 109.5
H22A C22 H22B 108.1
C22 C23 C24 112.2(4)
C22 C23 H23A 109.2
C24 C23 H23A 109.2
C22 C23 H23B 109.2
C24 C23 H23B 109.2
H23A C23 H23B 107.9
C25 C24 C23 112.0(4)
C25 C24 H24A 109.2
C23 C24 H24A 109.2
C25 C24 H24B 109.2
C23 C24 H24B 109.2
H24A C24 H24B 107.9
C24 C25 C26 111.8(4)
C24 C25 H25A 109.2
C26 C25 H25A 109.2
C24 C25 H25B 109.2
C26 C25 H25B 109.2
H25A C25 H25B 107.9
C25 C26 C21 109.2(3)
C25 C26 H26A 109.8
C21 C26 H26A 109.8
C25 C26 H26B 109.8
C21 C26 H26B 109.8
H26A C26 H26B 108.3
C26A C21A C22A 110.0(6)
C26A C21A P1 117.1(4)
C22A C21A P1 110.1(5)
C26A C21A H21A 106.3
C22A C21A H21A 106.3
P1 C21A H21A 106.3
C23A C22A C21A 111.6(5)
C23A C22A H22C 109.3
C21A C22A H22C 109.3
C23A C22A H22D 109.3
C21A C22A H22D 109.3
H22C C22A H22D 108.0
C24A C23A C22A 110.6(5)
C24A C23A H23C 109.5
C22A C23A H23C 109.5
C24A C23A H23D 109.5
C22A C23A H23D 109.5
H23C C23A H23D 108.1
C23A C24A C25A 111.5(5)
C23A C24A H24C 109.3
C25A C24A H24C 109.3
C23A C24A H24D 109.3
C25A C24A H24D 109.3
H24C C24A H24D 108.0
C24A C25A C26A 111.5(5)
C24A C25A H25C 109.3
C26A C25A H25C 109.3
C24A C25A H25D 109.3
C26A C25A H25D 109.3
H25C C25A H25D 108.0
C21A C26A C25A 110.1(5)
C21A C26A H26C 109.6
C25A C26A H26C 109.6
C21A C26A H26D 109.6
C25A C26A H26D 109.6
H26C C26A H26D 108.1
C36 C31 C32 110.2(2)
C36 C31 P1 116.18(18)
C32 C31 P1 113.97(16)
C36 C31 H31 105.1
C32 C31 H31 105.1
P1 C31 H31 105.1
C33 C32 C31 110.9(2)
C33 C32 H32A 109.5
C31 C32 H32A 109.5
C33 C32 H32B 109.5
C31 C32 H32B 109.5
H32A C32 H32B 108.0
C34 C33 C32 112.2(2)
C34 C33 H33A 109.2
C32 C33 H33A 109.2
C34 C33 H33B 109.2
C32 C33 H33B 109.2
H33A C33 H33B 107.9
C33 C34 C35 110.4(3)
C33 C34 H34A 109.6
C35 C34 H34A 109.6
C33 C34 H34B 109.6
C35 C34 H34B 109.6
H34A C34 H34B 108.1
C34 C35 C36 111.2(2)
C34 C35 H35A 109.4
C36 C35 H35A 109.4
C34 C35 H35B 109.4
C36 C35 H35B 109.4
H35A C35 H35B 108.0
C31 C36 C35 110.6(3)
C31 C36 H36A 109.5
C35 C36 H36A 109.5
C31 C36 H36B 109.5
C35 C36 H36B 109.5
H36A C36 H36B 108.1
C42 C41 C46 109.3(2)
C42 C41 B1 110.43(19)
C46 C41 B1 112.17(19)
C42 C41 H41 108.3
C46 C41 H41 108.3
B1 C41 H41 108.3
C43 C42 C41 112.5(2)
C43 C42 H42A 109.1
C41 C42 H42A 109.1
C43 C42 H42B 109.1
C41 C42 H42B 109.1
H42A C42 H42B 107.8
C44 C43 C42 111.2(2)
C44 C43 H43A 109.4
C42 C43 H43A 109.4
C44 C43 H43B 109.4
C42 C43 H43B 109.4
H43A C43 H43B 108.0
C43 C44 C45 111.2(2)
C43 C44 H44A 109.4
C45 C44 H44A 109.4
C43 C44 H44B 109.4
C45 C44 H44B 109.4
H44A C44 H44B 108.0
C46 C45 C44 111.8(2)
C46 C45 H45A 109.3
C44 C45 H45A 109.3
C46 C45 H45B 109.3
C44 C45 H45B 109.3
H45A C45 H45B 107.9
C45 C46 C41 112.5(2)
C45 C46 H46A 109.1
C41 C46 H46A 109.1
C45 C46 H46B 109.1
C41 C46 H46B 109.1
H46A C46 H46B 107.8
C52 C51 C56 109.05(19)
C52 C51 B1 110.68(19)
C56 C51 B1 113.53(19)
C52 C51 H51 107.8
C56 C51 H51 107.8
B1 C51 H51 107.8
C53 C52 C51 112.5(2)
C53 C52 H52A 109.1
C51 C52 H52A 109.1
C53 C52 H52B 109.1
C51 C52 H52B 109.1
H52A C52 H52B 107.8
C52 C53 C54 112.0(2)
C52 C53 H53A 109.2
C54 C53 H53A 109.2
C52 C53 H53B 109.2
C54 C53 H53B 109.2
H53A C53 H53B 107.9
C53 C54 C55 110.7(2)
C53 C54 H54A 109.5
C55 C54 H54A 109.5
C53 C54 H54B 109.5
C55 C54 H54B 109.5
H54A C54 H54B 108.1
C56 C55 C54 110.9(2)
C56 C55 H55A 109.5
C54 C55 H55A 109.5
C56 C55 H55B 109.5
C54 C55 H55B 109.5
H55A C55 H55B 108.1
C55 C56 C51 112.8(2)
C55 C56 H56A 109.0
C51 C56 H56A 109.0
C55 C56 H56B 109.0
C51 C56 H56B 109.0
H56A C56 H56B 107.8
N2 P2 C61A 109.1(2)
N2 P2 C81 109.08(12)
C61A P2 C81 111.2(2)
N2 P2 C61 106.71(17)
C61A P2 C61 11.1(3)
C81 P2 C61 102.67(16)
N2 P2 C71 116.90(12)
C61A P2 C71 105.7(3)
C81 P2 C71 104.82(11)
C61 P2 C71 115.57(17)
B2 N2 P2 144.6(2)
N2 B2 C101 121.8(3)
N2 B2 C91 117.6(2)
C101 B2 C91 120.4(3)
N2 B2 C201 128.0(3)
C91 B2 C201 113.6(3)
C62 C61 C66 111.3(4)
C62 C61 P2 111.9(3)
C66 C61 P2 118.8(3)
C62 C61 H61 104.4
C66 C61 H61 104.4
P2 C61 H61 104.4
C61 C62 C63 110.8(4)
C61 C62 H62A 109.5
C63 C62 H62A 109.5
C61 C62 H62B 109.5
C63 C62 H62B 109.5
H62A C62 H62B 108.1
C64 C63 C62 111.7(4)
C64 C63 H63A 109.3
C62 C63 H63A 109.3
C64 C63 H63B 109.3
C62 C63 H63B 109.3
H63A C63 H63B 107.9
C65 C64 C63 110.3(4)
C65 C64 H64A 109.6
C63 C64 H64A 109.6
C65 C64 H64B 109.6
C63 C64 H64B 109.6
H64A C64 H64B 108.1
C64 C65 C66 111.7(4)
C64 C65 H65A 109.3
C66 C65 H65A 109.3
C64 C65 H65B 109.3
C66 C65 H65B 109.3
H65A C65 H65B 107.9
C65 C66 C61 110.4(4)
C65 C66 H66A 109.6
C61 C66 H66A 109.6
C65 C66 H66B 109.6
C61 C66 H66B 109.6
H66A C66 H66B 108.1
C62A C61A C66A 110.0(6)
C62A C61A P2 118.5(5)
C66A C61A P2 114.5(5)
C62A C61A H61A 104.0
C66A C61A H61A 104.0
P2 C61A H61A 104.0
C61A C62A C63A 111.3(5)
C61A C62A H62C 109.4
C63A C62A H62C 109.4
C61A C62A H62D 109.4
C63A C62A H62D 109.4
H62C C62A H62D 108.0
C64A C63A C62A 110.2(6)
C64A C63A H63C 109.6
C62A C63A H63C 109.6
C64A C63A H63D 109.6
C62A C63A H63D 109.6
H63C C63A H63D 108.1
C63A C64A C65A 111.9(6)
C63A C64A H64C 109.2
C65A C64A H64C 109.2
C63A C64A H64D 109.2
C65A C64A H64D 109.2
H64C C64A H64D 107.9
C64A C65A C66A 110.8(6)
C64A C65A H65C 109.5
C66A C65A H65C 109.5
C64A C65A H65D 109.5
C66A C65A H65D 109.5
H65C C65A H65D 108.1
C61A C66A C65A 109.1(6)
C61A C66A H66C 109.9
C65A C66A H66C 109.9
C61A C66A H66D 109.9
C65A C66A H66D 109.9
H66C C66A H66D 108.3
C76 C71 C72 109.0(2)
C76 C71 P2 112.52(18)
C72 C71 P2 118.81(19)
C76 C71 H71 105.1
C72 C71 H71 105.1
P2 C71 H71 105.1
C73 C72 C71 110.8(2)
C73 C72 H72A 109.5
C71 C72 H72A 109.5
C73 C72 H72B 109.5
C71 C72 H72B 109.5
H72A C72 H72B 108.1
C74 C73 C72 111.5(3)
C74 C73 H73A 109.3
C72 C73 H73A 109.3
C74 C73 H73B 109.3
C72 C73 H73B 109.3
H73A C73 H73B 108.0
C73 C74 C75 111.7(2)
C73 C74 H74A 109.3
C75 C74 H74A 109.3
C73 C74 H74B 109.3
C75 C74 H74B 109.3
H74A C74 H74B 107.9
C76 C75 C74 110.4(3)
C76 C75 H75A 109.6
C74 C75 H75A 109.6
C76 C75 H75B 109.6
C74 C75 H75B 109.6
H75A C75 H75B 108.1
C75 C76 C71 111.0(2)
C75 C76 H76A 109.4
C71 C76 H76A 109.4
C75 C76 H76B 109.4
C71 C76 H76B 109.4
H76A C76 H76B 108.0
C82 C81 C86 110.4(2)
C82 C81 P2 109.68(17)
C86 C81 P2 112.18(17)
C82 C81 H81 108.2
C86 C81 H81 108.2
P2 C81 H81 108.2
C83 C82 C81 111.6(2)
C83 C82 H82A 109.3
C81 C82 H82A 109.3
C83 C82 H82B 109.3
C81 C82 H82B 109.3
H82A C82 H82B 108.0
C84 C83 C82 110.5(3)
C84 C83 H83A 109.5
C82 C83 H83A 109.5
C84 C83 H83B 109.5
C82 C83 H83B 109.5
H83A C83 H83B 108.1
C83 C84 C85 110.7(2)
C83 C84 H84A 109.5
C85 C84 H84A 109.5
C83 C84 H84B 109.5
C85 C84 H84B 109.5
H84A C84 H84B 108.1
C86 C85 C84 111.8(2)
C86 C85 H85A 109.2
C84 C85 H85A 109.2
C86 C85 H85B 109.2
C84 C85 H85B 109.2
H85A C85 H85B 107.9
C85 C86 C81 111.6(2)
C85 C86 H86A 109.3
C81 C86 H86A 109.3
C85 C86 H86B 109.3
C81 C86 H86B 109.3
H86A C86 H86B 108.0
C96 C91 C92 109.5(2)
C96 C91 B2 111.5(2)
C92 C91 B2 112.4(2)
C96 C91 H91 107.7
C92 C91 H91 107.7
B2 C91 H91 107.7
C93 C92 C91 113.0(2)
C93 C92 H92A 109.0
C91 C92 H92A 109.0
C93 C92 H92B 109.0
C91 C92 H92B 109.0
H92A C92 H92B 107.8
C94 C93 C92 111.2(3)
C94 C93 H93A 109.4
C92 C93 H93A 109.4
C94 C93 H93B 109.4
C92 C93 H93B 109.4
H93A C93 H93B 108.0
C95 C94 C93 111.2(2)
C95 C94 H94A 109.4
C93 C94 H94A 109.4
C95 C94 H94B 109.4
C93 C94 H94B 109.4
H94A C94 H94B 108.0
C94 C95 C96 112.1(2)
C94 C95 H95A 109.2
C96 C95 H95A 109.2
C94 C95 H95B 109.2
C96 C95 H95B 109.2
H95A C95 H95B 107.9
C91 C96 C95 111.7(2)
C91 C96 H96A 109.3
C95 C96 H96A 109.3
C91 C96 H96B 109.3
C95 C96 H96B 109.3
H96A C96 H96B 107.9
C102 C101 C106 106.8(4)
C102 C101 B2 105.4(3)
C106 C101 B2 117.0(4)
C102 C101 H101 109.1
C106 C101 H101 109.1
B2 C101 H101 109.1
C103 C102 C101 112.7(4)
C103 C102 H10A 109.1
C101 C102 H10A 109.1
C103 C102 H10B 109.1
C101 C102 H10B 109.1
H10A C102 H10B 107.8
C104 C103 C102 112.3(4)
C104 C103 H10C 109.1
C102 C103 H10C 109.1
C104 C103 H10D 109.1
C102 C103 H10D 109.1
H10C C103 H10D 107.9
C103 C104 C105 104.1(4)
C103 C104 H10E 110.9
C105 C104 H10E 110.9
C103 C104 H10F 110.9
C105 C104 H10F 110.9
H10E C104 H10F 108.9
C104 C105 C106 111.5(5)
C104 C105 H10G 109.3
C106 C105 H10G 109.3
C104 C105 H10H 109.3
C106 C105 H10H 109.3
H10G C105 H10H 108.0
C101 C106 C105 111.9(4)
C101 C106 H10I 109.2
C105 C106 H10I 109.2
C101 C106 H10J 109.2
C105 C106 H10J 109.2
H10I C106 H10J 107.9
C202 C201 C206 113.5(6)
C202 C201 B2 119.1(5)
C206 C201 B2 103.8(5)
C202 C201 H201 106.5
C206 C201 H201 106.5
B2 C201 H201 106.5
C201 C202 C203 110.6(6)
C201 C202 H20A 109.5
C203 C202 H20A 109.5
C201 C202 H20B 109.5
C203 C202 H20B 109.5
H20A C202 H20B 108.1
C202 C203 C204 110.2(6)
C202 C203 H20C 109.6
C204 C203 H20C 109.6
C202 C203 H20D 109.6
C204 C203 H20D 109.6
H20C C203 H20D 108.1
C205 C204 C203 120.5(7)
C205 C204 H20E 107.2
C203 C204 H20E 107.2
C205 C204 H20F 107.2
C203 C204 H20F 107.2
H20E C204 H20F 106.8
C204 C205 C206 111.1(7)
C204 C205 H20G 109.4
C206 C205 H20G 109.4
C204 C205 H20H 109.4
C206 C205 H20H 109.4
H20G C205 H20H 108.0
C205 C206 C201 114.0(6)
C205 C206 H20I 108.8
C201 C206 H20I 108.8
C205 C206 H20J 108.8
C201 C206 H20J 108.8
H20I C206 H20J 107.7
B3 N3 P3 155.4(2)
N3 P3 C111 109.97(12)
N3 P3 C131 106.36(18)
C111 P3 C131 105.40(18)
N3 P3 C121 116.36(12)
C111 P3 C121 105.05(11)
C131 P3 C121 113.18(18)
N3 P3 C231 114.22(19)
C111 P3 C231 109.7(2)
C121 P3 C231 100.83(19)
C241 B3 N3 122.7(4)
C241 B3 C251 100.2(4)
N3 B3 C251 136.7(4)
C241 B3 C151 123.7(4)
N3 B3 C151 113.4(3)
N3 B3 C141 116.4(3)
C251 B3 C141 106.9(3)
C151 B3 C141 130.2(3)
C112 C111 C116 109.2(2)
C112 C111 P3 113.02(17)
C116 C111 P3 109.69(16)
C112 C111 H111 108.3
C116 C111 H111 108.3
P3 C111 H111 108.3
C113 C112 C111 110.8(2)
C113 C112 H11C 109.5
C111 C112 H11C 109.5
C113 C112 H11D 109.5
C111 C112 H11D 109.5
H11C C112 H11D 108.1
C114 C113 C112 111.5(2)
C114 C113 H11E 109.3
C112 C113 H11E 109.3
C114 C113 H11F 109.3
C112 C113 H11F 109.3
H11E C113 H11F 108.0
C115 C114 C113 111.0(2)
C115 C114 H11G 109.4
C113 C114 H11G 109.4
C115 C114 H11H 109.4
C113 C114 H11H 109.4
H11G C114 H11H 108.0
C114 C115 C116 111.7(2)
C114 C115 H11I 109.3
C116 C115 H11I 109.3
C114 C115 H11J 109.3
C116 C115 H11J 109.3
H11I C115 H11J 107.9
C115 C116 C111 111.6(2)
C115 C116 H11K 109.3
C111 C116 H11K 109.3
C115 C116 H11L 109.3
C111 C116 H11L 109.3
H11K C116 H11L 108.0
C126 C121 C122 110.2(2)
C126 C121 P3 111.48(17)
C122 C121 P3 117.26(17)
C126 C121 H121 105.6
C122 C121 H121 105.6
P3 C121 H121 105.6
C123 C122 C121 110.8(2)
C123 C122 H12E 109.5
C121 C122 H12E 109.5
C123 C122 H12F 109.5
C121 C122 H12F 109.5
H12E C122 H12F 108.1
C124 C123 C122 111.4(2)
C124 C123 H12G 109.4
C122 C123 H12G 109.4
C124 C123 H12H 109.4
C122 C123 H12H 109.4
H12G C123 H12H 108.0
C125 C124 C123 110.3(2)
C125 C124 H12I 109.6
C123 C124 H12I 109.6
C125 C124 H12J 109.6
C123 C124 H12J 109.6
H12I C124 H12J 108.1
C124 C125 C126 110.5(2)
C124 C125 H12K 109.6
C126 C125 H12K 109.6
C124 C125 H12L 109.6
C126 C125 H12L 109.6
H12K C125 H12L 108.1
C125 C126 C121 111.3(2)
C125 C126 H12M 109.4
C121 C126 H12M 109.4
C125 C126 H12N 109.4
C121 C126 H12N 109.4
H12M C126 H12N 108.0
C132 C131 C136 110.0(4)
C132 C131 P3 114.5(3)
C136 C131 P3 114.7(3)
C132 C131 H131 105.6
C136 C131 H131 105.6
P3 C131 H131 105.6
C133 C132 C131 111.1(4)
C133 C132 H13E 109.4
C131 C132 H13E 109.4
C133 C132 H13F 109.4
C131 C132 H13F 109.4
H13E C132 H13F 108.0
C134 C133 C132 112.2(4)
C134 C133 H13G 109.2
C132 C133 H13G 109.2
C134 C133 H13H 109.2
C132 C133 H13H 109.2
H13G C133 H13H 107.9
C135 C134 C133 112.2(5)
C135 C134 H13I 109.2
C133 C134 H13I 109.2
C135 C134 H13J 109.2
C133 C134 H13J 109.2
H13I C134 H13J 107.9
C134 C135 C136 110.3(5)
C134 C135 H13K 109.6
C136 C135 H13K 109.6
C134 C135 H13L 109.6
C136 C135 H13L 109.6
H13K C135 H13L 108.1
C135 C136 C131 112.0(4)
C135 C136 H13M 109.2
C131 C136 H13M 109.2
C135 C136 H13N 109.2
C131 C136 H13N 109.2
H13M C136 H13N 107.9
C236 C231 C232 110.8(5)
C236 C231 P3 117.1(4)
C232 C231 P3 108.2(4)
C236 C231 H231 106.7
C232 C231 H231 106.7
P3 C231 H231 106.7
C231 C232 C233 110.3(4)
C231 C232 H23E 109.6
C233 C232 H23E 109.6
C231 C232 H23F 109.6
C233 C232 H23F 109.6
H23E C232 H23F 108.1
C234 C233 C232 113.1(5)
C234 C233 H23G 109.0
C232 C233 H23G 109.0
C234 C233 H23H 109.0
C232 C233 H23H 109.0
H23G C233 H23H 107.8
C233 C234 C235 111.5(5)
C233 C234 H23I 109.3
C235 C234 H23I 109.3
C233 C234 H23J 109.3
C235 C234 H23J 109.3
H23I C234 H23J 108.0
C234 C235 C236 111.0(5)
C234 C235 H23K 109.4
C236 C235 H23K 109.4
C234 C235 H23L 109.4
C236 C235 H23L 109.4
H23K C235 H23L 108.0
C231 C236 C235 110.8(5)
C231 C236 H23M 109.5
C235 C236 H23M 109.5
C231 C236 H23N 109.5
C235 C236 H23N 109.5
H23M C236 H23N 108.1
C142 C141 C146 108.1(4)
C142 C141 B3 113.4(3)
C146 C141 B3 108.4(3)
C142 C141 H141 109.0
C146 C141 H141 109.0
B3 C141 H141 109.0
C141 C142 C143 111.8(4)
C141 C142 H14E 109.2
C143 C142 H14E 109.2
C141 C142 H14F 109.2
C143 C142 H14F 109.2
H14E C142 H14F 107.9
C144 C143 C142 111.5(4)
C144 C143 H14G 109.3
C142 C143 H14G 109.3
C144 C143 H14H 109.3
C142 C143 H14H 109.3
H14G C143 H14H 108.0
C143 C144 C145 112.4(4)
C143 C144 H14I 109.1
C145 C144 H14I 109.1
C143 C144 H14J 109.1
C145 C144 H14J 109.1
H14I C144 H14J 107.9
C144 C145 C146 110.9(4)
C144 C145 H14K 109.5
C146 C145 H14K 109.5
C144 C145 H14L 109.5
C146 C145 H14L 109.5
H14K C145 H14L 108.0
C145 C146 C141 112.6(4)
C145 C146 H14M 109.1
C141 C146 H14M 109.1
C145 C146 H14N 109.1
C141 C146 H14N 109.1
H14M C146 H14N 107.8
B3 C241 C242 117.2(5)
B3 C241 C246 105.6(5)
C242 C241 C246 107.1(5)
B3 C241 H241 108.9
C242 C241 H241 108.9
C246 C241 H241 108.9
C241 C242 C243 114.1(6)
C241 C242 H24E 108.7
C243 C242 H24E 108.7
C241 C242 H24F 108.7
C243 C242 H24F 108.7
H24E C242 H24F 107.6
C244 C243 C242 110.9(6)
C244 C243 H24G 109.5
C242 C243 H24G 109.5
C244 C243 H24H 109.5
C242 C243 H24H 109.5
H24G C243 H24H 108.0
C243 C244 C245 111.2(6)
C243 C244 H24I 109.4
C245 C244 H24I 109.4
C243 C244 H24J 109.4
C245 C244 H24J 109.4
H24I C244 H24J 108.0
C246 C245 C244 111.3(6)
C246 C245 H24K 109.4
C244 C245 H24K 109.4
C246 C245 H24L 109.4
C244 C245 H24L 109.4
H24K C245 H24L 108.0
C245 C246 C241 114.0(6)
C245 C246 H24M 108.8
C241 C246 H24M 108.8
C245 C246 H24N 108.8
C241 C246 H24N 108.8
H24M C246 H24N 107.7
C156 C151 C152 109.9(5)
C156 C151 B3 109.2(4)
C152 C151 B3 109.6(4)
C156 C151 H151 109.4
C152 C151 H151 109.4
B3 C151 H151 109.4
C151 C152 C153 112.6(5)
C151 C152 H15E 109.1
C153 C152 H15E 109.1
C151 C152 H15F 109.1
C153 C152 H15F 109.1
H15E C152 H15F 107.8
C154 C153 C152 110.8(5)
C154 C153 H15G 109.5
C152 C153 H15G 109.5
C154 C153 H15H 109.5
C152 C153 H15H 109.5
H15G C153 H15H 108.1
C153 C154 C155 111.1(5)
C153 C154 H15I 109.4
C155 C154 H15I 109.4
C153 C154 H15J 109.4
C155 C154 H15J 109.4
H15I C154 H15J 108.0
C156 C155 C154 109.8(5)
C156 C155 H15K 109.7
C154 C155 H15K 109.7
C156 C155 H15L 109.7
C154 C155 H15L 109.7
H15K C155 H15L 108.2
C151 C156 C155 113.4(5)
C151 C156 H15M 108.9
C155 C156 H15M 108.9
C151 C156 H15N 108.9
C155 C156 H15N 108.9
H15M C156 H15N 107.7
C252 C251 C256 112.6(5)
C252 C251 B3 113.3(5)
C256 C251 B3 115.0(4)
C252 C251 H251 104.9
C256 C251 H251 104.9
B3 C251 H251 104.9
C251 C252 C253 115.1(5)
C251 C252 H25E 108.5
C253 C252 H25E 108.5
C251 C252 H25F 108.5
C253 C252 H25F 108.5
H25E C252 H25F 107.5
C254 C253 C252 112.5(6)
C254 C253 H25G 109.1
C252 C253 H25G 109.1
C254 C253 H25H 109.1
C252 C253 H25H 109.1
H25G C253 H25H 107.8
C255 C254 C253 115.7(6)
C255 C254 H25I 108.3
C253 C254 H25I 108.3
C255 C254 H25J 108.4
C253 C254 H25J 108.3
H25I C254 H25J 107.4
C254 C255 C256 115.4(6)
C254 C255 H25K 108.4
C256 C255 H25K 108.4
C254 C255 H25L 108.4
C256 C255 H25L 108.4
H25K C255 H25L 107.5
C255 C256 C251 113.1(5)
C255 C256 H25M 109.0
C251 C256 H25M 109.0
C255 C256 H25N 109.0
C251 C256 H25N 109.0
H25M C256 H25N 107.8

loop_
_geom_bond_atom_site_label_1
_geom_bond_atom_site_label_2
_geom_bond_distance
P1 N1 1.581(2)
P1 C11A 1.805(11)
P1 C21 1.845(5)
P1 C31 1.851(2)
P1 C11 1.864(10)
P1 C21A 1.895(7)
B1 N1 1.406(3)
B1 C51 1.605(4)
B1 C41 1.607(4)
C11 C16 1.529(8)
C11 C12 1.535(8)
C11 H11 1.0000
C12 C13 1.519(8)
C12 H12A 0.9900
C12 H12B 0.9900
C13 C14 1.511(8)
C13 H13A 0.9900
C13 H13B 0.9900
C14 C15 1.534(6)
C14 H14A 0.9900
C14 H14B 0.9900
C15 C16 1.534(6)
C15 H15A 0.9900
C15 H15B 0.9900
C16 H16A 0.9900
C16 H16B 0.9900
C11A C16A 1.528(9)
C11A C12A 1.559(9)
C11A H11A 1.0000
C12A C13A 1.554(9)
C12A H12C 0.9900
C12A H12D 0.9900
C13A C14A 1.510(9)
C13A H13C 0.9900
C13A H13D 0.9900
C14A C15A 1.529(7)
C14A H14C 0.9900
C14A H14D 0.9900
C15A C16A 1.528(7)
C15A H15C 0.9900
C15A H15D 0.9900
C16A H16C 0.9900
C16A H16D 0.9900
C21 C26 1.544(5)
C21 C22 1.546(6)
C21 H21 1.0000
C22 C23 1.525(6)
C22 H22A 0.9900
C22 H22B 0.9900
C23 C24 1.531(6)
C23 H23A 0.9900
C23 H23B 0.9900
C24 C25 1.519(6)
C24 H24A 0.9900
C24 H24B 0.9900
C25 C26 1.533(5)
C25 H25A 0.9900
C25 H25B 0.9900
C26 H26A 0.9900
C26 H26B 0.9900
C21A C26A 1.536(8)
C21A C22A 1.546(8)
C21A H21A 1.0000
C22A C23A 1.545(8)
C22A H22C 0.9900
C22A H22D 0.9900
C23A C24A 1.513(8)
C23A H23C 0.9900
C23A H23D 0.9900
C24A C25A 1.526(8)
C24A H24C 0.9900
C24A H24D 0.9900
C25A C26A 1.537(7)
C25A H25C 0.9900
C25A H25D 0.9900
C26A H26C 0.9900
C26A H26D 0.9900
C31 C36 1.525(4)
C31 C32 1.538(3)
C31 H31 1.0000
C32 C33 1.533(3)
C32 H32A 0.9900
C32 H32B 0.9900
C33 C34 1.511(4)
C33 H33A 0.9900
C33 H33B 0.9900
C34 C35 1.525(4)
C34 H34A 0.9900
C34 H34B 0.9900
C35 C36 1.545(4)
C35 H35A 0.9900
C35 H35B 0.9900
C36 H36A 0.9900
C36 H36B 0.9900
C41 C42 1.543(3)
C41 C46 1.545(3)
C41 H41 1.0000
C42 C43 1.529(4)
C42 H42A 0.9900
C42 H42B 0.9900
C43 C44 1.526(4)
C43 H43A 0.9900
C43 H43B 0.9900
C44 C45 1.528(4)
C44 H44A 0.9900
C44 H44B 0.9900
C45 C46 1.528(4)
C45 H45A 0.9900
C45 H45B 0.9900
C46 H46A 0.9900
C46 H46B 0.9900
C51 C52 1.545(3)
C51 C56 1.553(3)
C51 H51 1.0000
C52 C53 1.528(4)
C52 H52A 0.9900
C52 H52B 0.9900
C53 C54 1.530(4)
C53 H53A 0.9900
C53 H53B 0.9900
C54 C55 1.531(4)
C54 H54A 0.9900
C54 H54B 0.9900
C55 C56 1.523(3)
C55 H55A 0.9900
C55 H55B 0.9900
C56 H56A 0.9900
C56 H56B 0.9900
P2 N2 1.565(2)
P2 C61A 1.818(7)
P2 C81 1.832(3)
P2 C61 1.844(5)
P2 C71 1.854(3)
N2 B2 1.391(3)
B2 C101 1.583(5)
B2 C91 1.601(4)
B2 C201 1.681(7)
C61 C62 1.537(6)
C61 C66 1.540(6)
C61 H61 1.0000
C62 C63 1.538(6)
C62 H62A 0.9900
C62 H62B 0.9900
C63 C64 1.528(6)
C63 H63A 0.9900
C63 H63B 0.9900
C64 C65 1.523(6)
C64 H64A 0.9900
C64 H64B 0.9900
C65 C66 1.530(6)
C65 H65A 0.9900
C65 H65B 0.9900
C66 H66A 0.9900
C66 H66B 0.9900
C61A C62A 1.533(8)
C61A C66A 1.535(8)
C61A H61A 1.0000
C62A C63A 1.536(8)
C62A H62C 0.9900
C62A H62D 0.9900
C63A C64A 1.526(8)
C63A H63C 0.9900
C63A H63D 0.9900
C64A C65A 1.534(8)
C64A H64C 0.9900
C64A H64D 0.9900
C65A C66A 1.542(8)
C65A H65C 0.9900
C65A H65D 0.9900
C66A H66C 0.9900
C66A H66D 0.9900
C71 C76 1.539(3)
C71 C72 1.545(3)
C71 H71 1.0000
C72 C73 1.529(4)
C72 H72A 0.9900
C72 H72B 0.9900
C73 C74 1.525(4)
C73 H73A 0.9900
C73 H73B 0.9900
C74 C75 1.534(4)
C74 H74A 0.9900
C74 H74B 0.9900
C75 C76 1.534(4)
C75 H75A 0.9900
C75 H75B 0.9900
C76 H76A 0.9900
C76 H76B 0.9900
C81 C82 1.543(3)
C81 C86 1.546(3)
C81 H81 1.0000
C82 C83 1.533(4)
C82 H82A 0.9900
C82 H82B 0.9900
C83 C84 1.531(4)
C83 H83A 0.9900
C83 H83B 0.9900
C84 C85 1.534(4)
C84 H84A 0.9900
C84 H84B 0.9900
C85 C86 1.523(4)
C85 H85A 0.9900
C85 H85B 0.9900
C86 H86A 0.9900
C86 H86B 0.9900
C91 C96 1.521(4)
C91 C92 1.535(4)
C91 H91 1.0000
C92 C93 1.528(4)
C92 H92A 0.9900
C92 H92B 0.9900
C93 C94 1.514(4)
C93 H93A 0.9900
C93 H93B 0.9900
C94 C95 1.510(4)
C94 H94A 0.9900
C94 H94B 0.9900
C95 C96 1.527(4)
C95 H95A 0.9900
C95 H95B 0.9900
C96 H96A 0.9900
C96 H96B 0.9900
C101 C102 1.534(6)
C101 C106 1.535(6)
C101 H101 1.0000
C102 C103 1.531(6)
C102 H10A 0.9900
C102 H10B 0.9900
C103 C104 1.517(6)
C103 H10C 0.9900
C103 H10D 0.9900
C104 C105 1.520(6)
C104 H10E 0.9900
C104 H10F 0.9900
C105 C106 1.563(7)
C105 H10G 0.9900
C105 H10H 0.9900
C106 H10I 0.9900
C106 H10J 0.9900
C201 C202 1.510(8)
C201 C206 1.579(9)
C201 H201 1.0000
C202 C203 1.541(8)
C202 H20A 0.9900
C202 H20B 0.9900
C203 C204 1.600(9)
C203 H20C 0.9900
C203 H20D 0.9900
C204 C205 1.474(9)
C204 H20E 0.9900
C204 H20F 0.9900
C205 C206 1.506(9)
C205 H20G 0.9900
C205 H20H 0.9900
C206 H20I 0.9900
C206 H20J 0.9900
N3 B3 1.396(4)
N3 P3 1.553(2)
P3 C111 1.836(2)
P3 C131 1.845(5)
P3 C121 1.850(2)
P3 C231 1.859(6)
B3 C241 1.392(8)
B3 C251 1.600(6)
B3 C151 1.679(7)
B3 C141 1.715(5)
C111 C112 1.539(3)
C111 C116 1.544(3)
C111 H111 1.0000
C112 C113 1.528(4)
C112 H11C 0.9900
C112 H11D 0.9900
C113 C114 1.528(4)
C113 H11E 0.9900
C113 H11F 0.9900
C114 C115 1.521(4)
C114 H11G 0.9900
C114 H11H 0.9900
C115 C116 1.531(4)
C115 H11I 0.9900
C115 H11J 0.9900
C116 H11K 0.9900
C116 H11L 0.9900
C121 C126 1.534(3)
C121 C122 1.539(4)
C121 H121 1.0000
C122 C123 1.538(4)
C122 H12E 0.9900
C122 H12F 0.9900
C123 C124 1.523(4)
C123 H12G 0.9900
C123 H12H 0.9900
C124 C125 1.522(4)
C124 H12I 0.9900
C124 H12J 0.9900
C125 C126 1.534(4)
C125 H12K 0.9900
C125 H12L 0.9900
C126 H12M 0.9900
C126 H12N 0.9900
C131 C132 1.541(6)
C131 C136 1.544(7)
C131 H131 1.0000
C132 C133 1.532(6)
C132 H13E 0.9900
C132 H13F 0.9900
C133 C134 1.530(7)
C133 H13G 0.9900
C133 H13H 0.9900
C134 C135 1.516(8)
C134 H13I 0.9900
C134 H13J 0.9900
C135 C136 1.532(7)
C135 H13K 0.9900
C135 H13L 0.9900
C136 H13M 0.9900
C136 H13N 0.9900
C231 C236 1.522(7)
C231 C232 1.530(7)
C231 H231 1.0000
C232 C233 1.542(7)
C232 H23E 0.9900
C232 H23F 0.9900
C233 C234 1.515(7)
C233 H23G 0.9900
C233 H23H 0.9900
C234 C235 1.519(8)
C234 H23I 0.9900
C234 H23J 0.9900
C235 C236 1.543(8)
C235 H23K 0.9900
C235 H23L 0.9900
C236 H23M 0.9900
C236 H23N 0.9900
C141 C142 1.538(6)
C141 C146 1.545(6)
C141 H141 1.0000
C142 C143 1.548(6)
C142 H14E 0.9900
C142 H14F 0.9900
C143 C144 1.506(6)
C143 H14G 0.9900
C143 H14H 0.9900
C144 C145 1.513(6)
C144 H14I 0.9900
C144 H14J 0.9900
C145 C146 1.528(6)
C145 H14K 0.9900
C145 H14L 0.9900
C146 H14M 0.9900
C146 H14N 0.9900
C241 C242 1.550(8)
C241 C246 1.561(8)
C241 H241 1.0000
C242 C243 1.560(9)
C242 H24E 0.9900
C242 H24F 0.9900
C243 C244 1.484(9)
C243 H24G 0.9900
C243 H24H 0.9900
C244 C245 1.539(9)
C244 H24I 0.9900
C244 H24J 0.9900
C245 C246 1.512(8)
C245 H24K 0.9900
C245 H24L 0.9900
C246 H24M 0.9900
C246 H24N 0.9900
C151 C156 1.511(7)
C151 C152 1.550(7)
C151 H151 1.0000
C152 C153 1.556(7)
C152 H15E 0.9900
C152 H15F 0.9900
C153 C154 1.507(8)
C153 H15G 0.9900
C153 H15H 0.9900
C154 C155 1.561(8)
C154 H15I 0.9900
C154 H15J 0.9900
C155 C156 1.545(8)
C155 H15K 0.9900
C155 H15L 0.9900
C156 H15M 0.9900
C156 H15N 0.9900
C251 C252 1.494(7)
C251 C256 1.545(7)
C251 H251 1.0000
C252 C253 1.513(8)
C252 H25E 0.9900
C252 H25F 0.9900
C253 C254 1.503(8)
C253 H25G 0.9900
C253 H25H 0.9900
C254 C255 1.462(8)
C254 H25I 0.9900
C254 H25J 0.9900
C255 C256 1.522(8)
C255 H25K 0.9900
C255 H25L 0.9900
C256 H25M 0.9900
C256 H25N 0.9900
